data_1522191
loop_
_publ_author_name
'Wolcyrz, M.'
'Horyn, R.'
'Bouree, F.'

_publ_section_title
;
 Structural peculiarities of Bi La2 O4.5+d examined by X-ray and neutron
 powder diffraction
;
_journal_name_full 'Journal of Physics: Condensed Matter'
_journal_page_first 5757
_journal_page_last 5765
_journal_volume 11
_journal_year 1999
_chemical_formula_sum 'Bi0.667 La1.333 O3'
_chemical_name_systematic '(Bi0.667 La1.333) O3'
_space_group_IT_number 12
_symmetry_space_group_name_Hall '-C 2y'
_symmetry_space_group_name_H-M 'C 1 2/m 1'
_cell_angle_alpha 90
_cell_angle_beta 125.11
_cell_angle_gamma 90
_cell_formula_units_Z 1
_cell_length_a 6.826
_cell_length_b 3.987
_cell_length_c 4.051
_cell_volume 90.189
_citation_journal_id_ASTM JCOMEL
_cod_data_source_file Wolcyrz_JCOMEL_1999_99.cif
_cod_data_source_block Bi0.667La1.333O3
_cod_original_cell_volume 90.18915
_cod_database_code 1522191

loop_
_symmetry_equiv_pos_as_xyz
x,y,z
-x,y,-z
-x,-y,-z
x,-y,z
x+1/2,y+1/2,z
-x+1/2,y+1/2,-z
-x+1/2,-y+1/2,-z
x+1/2,-y+1/2,z

loop_
_atom_site_label
_atom_site_type_symbol
_atom_site_fract_x
_atom_site_fract_y
_atom_site_fract_z
_atom_site_occupancy
_atom_site_U_iso_or_equiv
O1 O-2 0.24 0 0.74 0.75 0.0
La1 La+3 0 0 0 0.667 0.0
Bi1 Bi+3 0 0 0 0.333 0.0
